data_7157979
loop_
_publ_author_name
'Motornov, Vladimir A.'
'Tabolin, Andrey A.'
'Nelyubina, Yulia V.'
'Nenajdenko, Valentine G.'
'Ioffe, Sema L.'

_publ_section_title
;
 Copper-catalyzed [3 + 2]-cycloaddition of \a-halonitroalkenes with
 azomethine ylides: facile synthesis of multisubstituted pyrrolidines and
 pyrroles.
;
_journal_issue 15
_journal_name_full 'Organic &amp; biomolecular chemistry'
_journal_page_first 3413
_journal_page_last 3427
_journal_paper_doi 10.1039/d1ob00146a
_journal_volume 19
_journal_year 2021
_chemical_formula_moiety 'C18 H15 Cl2 F N2 O4'
_chemical_formula_sum 'C18 H15 Cl2 F N2 O4'
_chemical_formula_weight 413.22
_space_group_crystal_system monoclinic
_space_group_IT_number 14
_space_group_name_Hall '-P 2ybc'
_space_group_name_H-M_alt 'P 1 21/c 1'
_atom_sites_solution_hydrogens mixed
_atom_sites_solution_primary dual
_audit_creation_date 2021-01-12
_audit_creation_method
;
Olex2 1.3
(compiled 2020.02.04 svn.rd84adfe8 for OlexSys, GUI svn.r6032)
;
_audit_update_record
;
2021-01-12 deposited with the CCDC.	2021-03-19 downloaded from the CCDC.
;
_cell_angle_alpha 90
_cell_angle_beta 143.5989(10)
_cell_angle_gamma 90
_cell_formula_units_Z 4
_cell_length_a 16.9185(10)
_cell_length_b 9.5036(6)
_cell_length_c 18.6989(12)
_cell_measurement_reflns_used 7263
_cell_measurement_temperature 120(2)
_cell_measurement_theta_max 30.47
_cell_measurement_theta_min 2.37
_cell_volume 1784.2(2)
_computing_molecular_graphics 'Olex2 1.3 (Dolomanov et al., 2009)'
_computing_publication_material 'Olex2 1.3 (Dolomanov et al., 2009)'
_computing_structure_refinement 'XL  (Sheldrick, 2008)'
_computing_structure_solution 'SHELXT  (Sheldrick, 2015)'
_diffrn_ambient_temperature 120.15
_diffrn_measured_fraction_theta_full 1.000
_diffrn_measured_fraction_theta_max 1.000
_diffrn_measurement_device_type 'Bruker APEX-II CCD'
_diffrn_measurement_method '\f and \w scans'
_diffrn_radiation_monochromator graphite
_diffrn_radiation_type MoK\a
_diffrn_radiation_wavelength 0.71073
_diffrn_reflns_av_R_equivalents 0.0312
_diffrn_reflns_av_unetI/netI 0.0243
_diffrn_reflns_Laue_measured_fraction_full 1.000
_diffrn_reflns_Laue_measured_fraction_max 1.000
_diffrn_reflns_limit_h_max 23
_diffrn_reflns_limit_h_min -23
_diffrn_reflns_limit_k_max 12
_diffrn_reflns_limit_k_min -12
_diffrn_reflns_limit_l_max 25
_diffrn_reflns_limit_l_min -25
_diffrn_reflns_number 21687
_diffrn_reflns_point_group_measured_fraction_full 1.000
_diffrn_reflns_point_group_measured_fraction_max 1.000
_diffrn_reflns_theta_full 25.242
_diffrn_reflns_theta_max 29.000
_diffrn_reflns_theta_min 2.028
_diffrn_source_current 30.0
_diffrn_source_power 1.5
_diffrn_source_voltage 50.0
_diffrn_standards_number 0
_exptl_absorpt_coefficient_mu 0.402
_exptl_absorpt_correction_T_max 0.7461
_exptl_absorpt_correction_T_min 0.6524
_exptl_absorpt_correction_type multi-scan
_exptl_absorpt_process_details
;
SADABS-2008/1 (Bruker,2008) was used for absorption correction.
wR2(int) was 0.0815 before and 0.0452 after correction.
The Ratio of minimum to maximum transmission is 0.8744.
The \l/2 correction factor is 0.0015.
;
_exptl_crystal_colour colourless
_exptl_crystal_colour_primary colourless
_exptl_crystal_density_diffrn 1.538
_exptl_crystal_description prism
_exptl_crystal_F_000 848
_exptl_crystal_size_max 0.35
_exptl_crystal_size_mid 0.3
_exptl_crystal_size_min 0.25
_refine_diff_density_max 0.403
_refine_diff_density_min -0.494
_refine_diff_density_rms 0.054
_refine_ls_extinction_method none
_refine_ls_goodness_of_fit_ref 1.058
_refine_ls_hydrogen_treatment constr
_refine_ls_matrix_type full
_refine_ls_number_parameters 245
_refine_ls_number_reflns 4745
_refine_ls_number_restraints 0
_refine_ls_restrained_S_all 1.058
_refine_ls_R_factor_all 0.0441
_refine_ls_R_factor_gt 0.0361
_refine_ls_shift/su_max 0.001
_refine_ls_shift/su_mean 0.000
_refine_ls_structure_factor_coef Fsqd
_refine_ls_weighting_details 'w=1/[\s^2^(Fo^2^)+(0.0346P)^2^+1.1328P] where P=(Fo^2^+2Fc^2^)/3'
_refine_ls_weighting_scheme calc
_refine_ls_wR_factor_gt 0.0835
_refine_ls_wR_factor_ref 0.0885
_reflns_Friedel_coverage 0.000
_reflns_number_gt 4068
_reflns_number_total 4745
_reflns_threshold_expression 'I > 2\s(I)'
_cod_data_source_file d1ob00146a2.cif
_cod_data_source_block 1
_cod_depositor_comments 'Adding full bibliography for 7157979.cif.'
_cod_original_cell_volume 1784.18(19)
_cod_database_code 7157979
_shelxl_version_number 2014/6
_shelx_space_group_comment
;
The symmetry employed for this shelxl refinement is uniquely defined
by the following loop, which should always be used as a source of
symmetry information in preference to the above space-group names.
They are only intended as comments.
;
_shelx_estimated_absorpt_t_max 0.906
_shelx_estimated_absorpt_t_min 0.872
_olex2_refinement_description
;
1. Fixed Uiso
 At 1.2 times of:
  All C(H) groups, All N(H) groups
 At 1.5 times of:
  All C(H,H,H) groups
2.a Riding coordinates:
 N1(H1)
2.b Ternary CH refined with riding coordinates:
 C1(H1A), C3(H3), C4(H4)
2.c Aromatic/amide H refined with riding coordinates:
 C6(H6), C7(H7), C9(H9), C10(H10), C12(H12), C13(H13), C15(H15), C16(H16)
2.d Idealised Me refined as rotating group:
 C18(H18A,H18B,H18C)
;
_olex2_submission_special_instructions 'No special instructions were received'

loop_
_space_group_symop_operation_xyz
'x, y, z'
'-x, y+1/2, -z+1/2'
'-x, -y, -z'
'x, -y-1/2, z-1/2'

loop_
_atom_site_label
_atom_site_type_symbol
_atom_site_fract_x
_atom_site_fract_y
_atom_site_fract_z
_atom_site_U_iso_or_equiv
_atom_site_adp_type
_atom_site_occupancy
_atom_site_site_symmetry_order
_atom_site_calc_flag
_atom_site_refinement_flags_posn
_atom_site_refinement_flags_adp
_atom_site_refinement_flags_occupancy
_atom_site_disorder_assembly
_atom_site_disorder_group
F1 F 0.88922(8) 0.50884(10) 0.51256(7) 0.02199(19) Uani 1 1 d . . . . .
Cl1 Cl 0.71116(4) 0.59021(4) 0.01984(3) 0.02104(9) Uani 1 1 d . . . . .
Cl2 Cl 1.04426(4) 0.38866(5) 0.94216(3) 0.03136(11) Uani 1 1 d . . . . .
N1 N 0.55317(11) 0.61988(13) 0.25825(11) 0.0184(2) Uani 1 1 d . . . . .
H1 H 0.5014 0.5538 0.1990 0.022 Uiso 1 1 d R U . . .
N2 N 0.74574(13) 0.36075(14) 0.34829(12) 0.0220(3) Uani 1 1 d . . . . .
O1 O 0.63121(11) 0.32874(12) 0.24802(10) 0.0253(2) Uani 1 1 d . . . . .
O2 O 0.84642(13) 0.30422(14) 0.39996(13) 0.0397(3) Uani 1 1 d . . . . .
O3 O 0.34984(11) 0.49400(16) 0.18716(11) 0.0359(3) Uani 1 1 d . . . . .
O4 O 0.45857(10) 0.53385(12) 0.36946(9) 0.0226(2) Uani 1 1 d . . . . .
C1 C 0.68615(13) 0.61772(15) 0.32315(13) 0.0173(3) Uani 1 1 d . . . . .
H1A H 0.7346 0.7019 0.3773 0.021 Uiso 1 1 calc R U . . .
C2 C 0.75583(13) 0.48577(15) 0.40624(12) 0.0173(3) Uani 1 1 d . . . . .
C3 C 0.68076(13) 0.45170(15) 0.42208(13) 0.0171(3) Uani 1 1 d . . . . .
H3 H 0.6312 0.3613 0.3794 0.021 Uiso 1 1 calc R U . . .
C4 C 0.57674(13) 0.57513(15) 0.34924(13) 0.0176(3) Uani 1 1 d . . . . .
H4 H 0.6158 0.6554 0.4052 0.021 Uiso 1 1 calc R U . . .
C5 C 0.69117(14) 0.62705(15) 0.24617(13) 0.0177(3) Uani 1 1 d . . . . .
C6 C 0.81408(14) 0.61090(16) 0.30097(13) 0.0209(3) Uani 1 1 d . . . . .
H6 H 0.8934 0.6046 0.3862 0.025 Uiso 1 1 calc R U . . .
C7 C 0.82117(14) 0.60407(16) 0.23211(14) 0.0208(3) Uani 1 1 d . . . . .
H7 H 0.9044 0.5909 0.2694 0.025 Uiso 1 1 calc R U . . .
C8 C 0.70439(14) 0.61684(15) 0.10741(13) 0.0183(3) Uani 1 1 d . . . . .
C9 C 0.58312(14) 0.64471(16) 0.05176(13) 0.0201(3) Uani 1 1 d . . . . .
H9 H 0.5056 0.6611 -0.0326 0.024 Uiso 1 1 calc R U . . .
C10 C 0.57706(14) 0.64821(15) 0.12166(13) 0.0197(3) Uani 1 1 d . . . . .
H10 H 0.4942 0.6652 0.0842 0.024 Uiso 1 1 calc R U . . .
C11 C 0.77222(13) 0.43600(15) 0.55249(13) 0.0173(3) Uani 1 1 d . . . . .
C12 C 0.84228(14) 0.55095(16) 0.63107(13) 0.0192(3) Uani 1 1 d . . . . .
H12 H 0.8318 0.6409 0.6020 0.023 Uiso 1 1 calc R U . . .
C13 C 0.92689(14) 0.53581(16) 0.75092(13) 0.0207(3) Uani 1 1 d . . . . .
H13 H 0.9742 0.6146 0.8036 0.025 Uiso 1 1 calc R U . . .
C14 C 0.94162(14) 0.40410(17) 0.79306(13) 0.0218(3) Uani 1 1 d . . . . .
C15 C 0.87491(15) 0.28773(17) 0.71789(15) 0.0249(3) Uani 1 1 d . . . . .
H15 H 0.8863 0.1980 0.7477 0.030 Uiso 1 1 calc R U . . .
C16 C 0.79059(15) 0.30415(16) 0.59762(14) 0.0221(3) Uani 1 1 d . . . . .
H16 H 0.7451 0.2246 0.5458 0.027 Uiso 1 1 calc R U . . .
C17 C 0.44727(14) 0.52990(16) 0.29031(13) 0.0202(3) Uani 1 1 d . . . . .
C18 C 0.33611(15) 0.50897(18) 0.31979(15) 0.0255(3) Uani 1 1 d . . . . .
H18A H 0.3542 0.5142 0.3844 0.038 Uiso 1 1 calc R U . . .
H18B H 0.3014 0.4154 0.2827 0.038 Uiso 1 1 calc R U . . .
H18C H 0.2701 0.5805 0.2587 0.038 Uiso 1 1 calc R U . . .

loop_
_atom_site_aniso_label
_atom_site_aniso_U_11
_atom_site_aniso_U_22
_atom_site_aniso_U_33
_atom_site_aniso_U_23
_atom_site_aniso_U_13
_atom_site_aniso_U_12
F1 0.0104(4) 0.0302(5) 0.0166(4) 0.0000(4) 0.0089(4) -0.0002(3)
Cl1 0.02306(17) 0.01889(17) 0.02365(17) 0.00046(13) 0.01934(16) -0.00060(13)
Cl2 0.02061(18) 0.0470(3) 0.02136(18) 0.01178(17) 0.01578(16) 0.00626(17)
N1 0.0122(5) 0.0218(6) 0.0163(5) -0.0023(5) 0.0104(5) 0.0001(5)
N2 0.0229(6) 0.0196(6) 0.0260(6) 0.0002(5) 0.0203(6) 0.0026(5)
O1 0.0270(6) 0.0211(5) 0.0236(5) -0.0051(4) 0.0195(5) -0.0030(4)
O2 0.0304(6) 0.0355(7) 0.0509(8) -0.0037(6) 0.0322(7) 0.0087(6)
O3 0.0186(5) 0.0618(9) 0.0252(6) -0.0180(6) 0.0172(5) -0.0124(6)
O4 0.0173(5) 0.0287(6) 0.0212(5) 0.0022(4) 0.0153(5) 0.0018(4)
C1 0.0124(6) 0.0170(7) 0.0173(6) -0.0019(5) 0.0108(6) -0.0004(5)
C2 0.0116(6) 0.0186(7) 0.0161(6) -0.0027(5) 0.0099(6) -0.0006(5)
C3 0.0137(6) 0.0160(6) 0.0185(6) -0.0033(5) 0.0123(6) -0.0012(5)
C4 0.0129(6) 0.0191(7) 0.0168(6) -0.0026(5) 0.0111(6) 0.0005(5)
C5 0.0151(6) 0.0153(6) 0.0183(6) -0.0021(5) 0.0125(6) -0.0022(5)
C6 0.0143(6) 0.0238(7) 0.0176(6) 0.0003(6) 0.0114(6) -0.0007(5)
C7 0.0160(6) 0.0210(7) 0.0224(7) 0.0021(6) 0.0148(6) 0.0008(5)
C8 0.0203(7) 0.0146(6) 0.0214(7) -0.0004(5) 0.0171(6) -0.0017(5)
C9 0.0159(6) 0.0191(7) 0.0174(7) 0.0003(5) 0.0117(6) 0.0002(5)
C10 0.0142(6) 0.0180(7) 0.0207(7) -0.0013(5) 0.0127(6) -0.0003(5)
C11 0.0133(6) 0.0177(7) 0.0197(6) 0.0005(5) 0.0130(6) 0.0004(5)
C12 0.0180(6) 0.0165(7) 0.0191(7) 0.0009(5) 0.0140(6) 0.0004(5)
C13 0.0167(6) 0.0222(7) 0.0188(7) 0.0001(6) 0.0133(6) -0.0003(6)
C14 0.0137(6) 0.0301(8) 0.0196(7) 0.0071(6) 0.0130(6) 0.0051(6)
C15 0.0217(7) 0.0214(7) 0.0313(8) 0.0086(6) 0.0212(7) 0.0051(6)
C16 0.0195(7) 0.0168(7) 0.0284(8) 0.0002(6) 0.0189(7) 0.0000(5)
C17 0.0162(6) 0.0215(7) 0.0214(7) -0.0019(6) 0.0148(6) 0.0016(5)
C18 0.0227(7) 0.0281(8) 0.0329(8) 0.0043(7) 0.0240(7) 0.0033(6)

loop_
_atom_type_symbol
_atom_type_description
_atom_type_scat_dispersion_real
_atom_type_scat_dispersion_imag
_atom_type_scat_source
C C 0.0033 0.0016 'International Tables Vol C Tables 4.2.6.8 and 6.1.1.4'
H H 0.0000 0.0000 'International Tables Vol C Tables 4.2.6.8 and 6.1.1.4'
Cl Cl 0.1484 0.1585 'International Tables Vol C Tables 4.2.6.8 and 6.1.1.4'
F F 0.0171 0.0103 'International Tables Vol C Tables 4.2.6.8 and 6.1.1.4'
N N 0.0061 0.0033 'International Tables Vol C Tables 4.2.6.8 and 6.1.1.4'
O O 0.0106 0.0060 'International Tables Vol C Tables 4.2.6.8 and 6.1.1.4'

loop_
_geom_angle_atom_site_label_1
_geom_angle_atom_site_label_2
_geom_angle_atom_site_label_3
_geom_angle
_geom_angle_site_symmetry_1
_geom_angle_site_symmetry_3
_geom_angle_publ_flag
C1 N1 H1 109.3 . . ?
C1 N1 C4 103.50(11) . . ?
C4 N1 H1 108.1 . . ?
O1 N2 C2 114.48(11) . . ?
O2 N2 O1 125.67(14) . . ?
O2 N2 C2 119.82(13) . . ?
C17 O4 C18 115.44(12) . . ?
N1 C1 H1A 106.8 . . ?
N1 C1 C2 105.23(11) . . ?
N1 C1 C5 115.91(12) . . ?
C2 C1 H1A 106.8 . . ?
C5 C1 H1A 106.8 . . ?
C5 C1 C2 114.80(12) . . ?
F1 C2 N2 105.56(11) . . ?
F1 C2 C1 111.05(11) . . ?
F1 C2 C3 113.71(12) . . ?
N2 C2 C1 110.92(11) . . ?
N2 C2 C3 109.44(11) . . ?
C3 C2 C1 106.23(11) . . ?
C2 C3 H3 108.4 . . ?
C2 C3 C4 101.33(11) . . ?
C4 C3 H3 108.4 . . ?
C11 C3 C2 113.30(11) . . ?
C11 C3 H3 108.4 . . ?
C11 C3 C4 116.72(12) . . ?
N1 C4 C3 106.95(11) . . ?
N1 C4 H4 109.1 . . ?
N1 C4 C17 110.74(11) . . ?
C3 C4 H4 109.1 . . ?
C17 C4 C3 111.86(12) . . ?
C17 C4 H4 109.1 . . ?
C6 C5 C1 118.98(13) . . ?
C10 C5 C1 122.28(13) . . ?
C10 C5 C6 118.72(14) . . ?
C5 C6 H6 119.6 . . ?
C7 C6 C5 120.79(14) . . ?
C7 C6 H6 119.6 . . ?
C6 C7 H7 120.5 . . ?
C6 C7 C8 118.94(13) . . ?
C8 C7 H7 120.5 . . ?
C7 C8 Cl1 118.76(11) . . ?
C9 C8 Cl1 119.79(11) . . ?
C9 C8 C7 121.40(14) . . ?
C8 C9 H9 120.6 . . ?
C8 C9 C10 118.85(13) . . ?
C10 C9 H9 120.6 . . ?
C5 C10 H10 119.5 . . ?
C9 C10 C5 120.95(13) . . ?
C9 C10 H10 119.5 . . ?
C12 C11 C3 121.27(13) . . ?
C12 C11 C16 118.51(14) . . ?
C16 C11 C3 120.21(13) . . ?
C11 C12 H12 119.5 . . ?
C13 C12 C11 121.07(14) . . ?
C13 C12 H12 119.5 . . ?
C12 C13 H13 120.3 . . ?
C12 C13 C14 119.31(14) . . ?
C14 C13 H13 120.3 . . ?
C13 C14 Cl2 118.51(12) . . ?
C15 C14 Cl2 120.45(12) . . ?
C15 C14 C13 121.04(14) . . ?
C14 C15 H15 120.4 . . ?
C14 C15 C16 119.11(14) . . ?
C16 C15 H15 120.4 . . ?
C11 C16 H16 119.5 . . ?
C15 C16 C11 120.95(14) . . ?
C15 C16 H16 119.5 . . ?
O3 C17 O4 125.31(14) . . ?
O3 C17 C4 124.06(14) . . ?
O4 C17 C4 110.63(12) . . ?
O4 C18 H18A 109.5 . . ?
O4 C18 H18B 109.5 . . ?
O4 C18 H18C 109.5 . . ?
H18A C18 H18B 109.5 . . ?
H18A C18 H18C 109.5 . . ?
H18B C18 H18C 109.5 . . ?

loop_
_geom_bond_atom_site_label_1
_geom_bond_atom_site_label_2
_geom_bond_distance
_geom_bond_site_symmetry_2
_geom_bond_publ_flag
F1 C2 1.3679(15) . ?
Cl1 C8 1.7493(15) . ?
Cl2 C14 1.7368(16) . ?
N1 H1 0.9096 . ?
N1 C1 1.4628(17) . ?
N1 C4 1.4638(19) . ?
N2 O1 1.2306(17) . ?
N2 O2 1.2142(17) . ?
N2 C2 1.5222(19) . ?
O3 C17 1.1982(19) . ?
O4 C17 1.3316(18) . ?
O4 C18 1.4537(17) . ?
C1 H1A 1.0000 . ?
C1 C2 1.558(2) . ?
C1 C5 1.511(2) . ?
C2 C3 1.553(2) . ?
C3 H3 1.0000 . ?
C3 C4 1.5715(19) . ?
C3 C11 1.513(2) . ?
C4 H4 1.0000 . ?
C4 C17 1.5203(19) . ?
C5 C6 1.403(2) . ?
C5 C10 1.397(2) . ?
C6 H6 0.9500 . ?
C6 C7 1.388(2) . ?
C7 H7 0.9500 . ?
C7 C8 1.393(2) . ?
C8 C9 1.388(2) . ?
C9 H9 0.9500 . ?
C9 C10 1.391(2) . ?
C10 H10 0.9500 . ?
C11 C12 1.398(2) . ?
C11 C16 1.399(2) . ?
C12 H12 0.9500 . ?
C12 C13 1.388(2) . ?
C13 H13 0.9500 . ?
C13 C14 1.391(2) . ?
C14 C15 1.385(2) . ?
C15 H15 0.9500 . ?
C15 C16 1.397(2) . ?
C16 H16 0.9500 . ?
C18 H18A 0.9800 . ?
C18 H18B 0.9800 . ?
C18 H18C 0.9800 . ?

loop_
_geom_torsion_atom_site_label_1
_geom_torsion_atom_site_label_2
_geom_torsion_atom_site_label_3
_geom_torsion_atom_site_label_4
_geom_torsion
_geom_torsion_site_symmetry_1
_geom_torsion_site_symmetry_2
_geom_torsion_site_symmetry_3
_geom_torsion_site_symmetry_4
_geom_torsion_publ_flag
F1 C2 C3 C4 119.91(12) . . . . ?
F1 C2 C3 C11 -5.93(17) . . . . ?
Cl1 C8 C9 C10 172.10(11) . . . . ?
Cl2 C14 C15 C16 178.50(11) . . . . ?
N1 C1 C2 F1 -145.92(11) . . . . ?
N1 C1 C2 N2 97.03(13) . . . . ?
N1 C1 C2 C3 -21.81(14) . . . . ?
N1 C1 C5 C6 -173.45(13) . . . . ?
N1 C1 C5 C10 5.1(2) . . . . ?
N1 C4 C17 O3 21.4(2) . . . . ?
N1 C4 C17 O4 -159.56(12) . . . . ?
N2 C2 C3 C4 -122.34(12) . . . . ?
N2 C2 C3 C11 111.82(13) . . . . ?
O1 N2 C2 F1 -176.97(12) . . . . ?
O1 N2 C2 C1 -56.60(16) . . . . ?
O1 N2 C2 C3 60.28(16) . . . . ?
O2 N2 C2 F1 1.09(19) . . . . ?
O2 N2 C2 C1 121.46(15) . . . . ?
O2 N2 C2 C3 -121.66(15) . . . . ?
C1 N1 C4 C3 -41.25(14) . . . . ?
C1 N1 C4 C17 -163.35(11) . . . . ?
C1 C2 C3 C4 -2.53(13) . . . . ?
C1 C2 C3 C11 -128.38(12) . . . . ?
C1 C5 C6 C7 173.24(14) . . . . ?
C1 C5 C10 C9 -174.62(13) . . . . ?
C2 C1 C5 C6 -50.35(18) . . . . ?
C2 C1 C5 C10 128.24(14) . . . . ?
C2 C3 C4 N1 26.39(13) . . . . ?
C2 C3 C4 C17 147.79(12) . . . . ?
C2 C3 C11 C12 67.58(17) . . . . ?
C2 C3 C11 C16 -110.97(15) . . . . ?
C3 C4 C17 O3 -97.78(18) . . . . ?
C3 C4 C17 O4 81.25(15) . . . . ?
C3 C11 C12 C13 -179.50(13) . . . . ?
C3 C11 C16 C15 179.86(13) . . . . ?
C4 N1 C1 C2 38.55(13) . . . . ?
C4 N1 C1 C5 166.54(12) . . . . ?
C4 C3 C11 C12 -49.57(18) . . . . ?
C4 C3 C11 C16 131.88(14) . . . . ?
C5 C1 C2 F1 85.43(14) . . . . ?
C5 C1 C2 N2 -31.63(16) . . . . ?
C5 C1 C2 C3 -150.46(12) . . . . ?
C5 C6 C7 C8 1.5(2) . . . . ?
C6 C5 C10 C9 4.0(2) . . . . ?
C6 C7 C8 Cl1 -173.52(12) . . . . ?
C6 C7 C8 C9 4.0(2) . . . . ?
C7 C8 C9 C10 -5.4(2) . . . . ?
C8 C9 C10 C5 1.3(2) . . . . ?
C10 C5 C6 C7 -5.4(2) . . . . ?
C11 C3 C4 N1 149.93(12) . . . . ?
C11 C3 C4 C17 -88.67(15) . . . . ?
C11 C12 C13 C14 -0.2(2) . . . . ?
C12 C11 C16 C15 1.3(2) . . . . ?
C12 C13 C14 Cl2 -178.18(11) . . . . ?
C12 C13 C14 C15 1.0(2) . . . . ?
C13 C14 C15 C16 -0.7(2) . . . . ?
C14 C15 C16 C11 -0.5(2) . . . . ?
C16 C11 C12 C13 -0.9(2) . . . . ?
C18 O4 C17 O3 -8.1(2) . . . . ?
C18 O4 C17 C4 172.93(12) . . . . ?
